data_1518325
loop_
_publ_author_name
'Mishra, Monika'
'Tiwari, Karishma'
'Singh, Ashish Kumar'
'Singh, Vinod P.'

_publ_section_title
;
 Versatile coordination behaviour of a multi-dentate Schiff base with
 manganese(II), copper(II) and zinc(II) ions and their corrosion
 inhibition study
;
_journal_name_full 'Inorganica Chimica Acta'
_journal_page_first 36
_journal_page_last 45
_journal_paper_doi 10.1016/j.ica.2014.10.026
_journal_volume 425
_journal_year 2015
_chemical_formula_moiety 'C16 H15 Cu N3 O2, C2 H6 O S'
_chemical_formula_sum 'C18 H21 Cu N3 O3 S'
_chemical_formula_weight 422.98
_space_group_IT_number 14
_symmetry_cell_setting monoclinic
_symmetry_Int_Tables_number 14
_symmetry_space_group_name_Hall '-P 2ybc'
_symmetry_space_group_name_H-M 'P 1 21/c 1'
_atom_sites_solution_hydrogens geom
_atom_sites_solution_primary direct
_atom_sites_solution_secondary difmap
_audit_creation_method SHELXL-97
_cell_angle_alpha 90.00
_cell_angle_beta 91.740(3)
_cell_angle_gamma 90.00
_cell_formula_units_Z 4
_cell_length_a 10.1639(4)
_cell_length_b 9.6526(3)
_cell_length_c 18.9701(6)
_cell_measurement_reflns_used 2655
_cell_measurement_temperature 293(2)
_cell_measurement_theta_max 29.1271
_cell_measurement_theta_min 2.9770
_cell_volume 1860.26(11)
_computing_structure_refinement 'SHELXL-97 (Sheldrick, 1997)'
_diffrn_ambient_temperature 293(2)
_diffrn_measured_fraction_theta_full 0.997
_diffrn_measured_fraction_theta_max 0.861
_diffrn_radiation_monochromator graphite
_diffrn_radiation_type MoK\a
_diffrn_radiation_wavelength 0.71073
_diffrn_reflns_av_R_equivalents 0.0350
_diffrn_reflns_av_sigmaI/netI 0.0575
_diffrn_reflns_limit_h_max 13
_diffrn_reflns_limit_h_min -11
_diffrn_reflns_limit_k_max 11
_diffrn_reflns_limit_k_min -12
_diffrn_reflns_limit_l_max 14
_diffrn_reflns_limit_l_min -25
_diffrn_reflns_number 9575
_diffrn_reflns_theta_full 25.00
_diffrn_reflns_theta_max 29.19
_diffrn_reflns_theta_min 2.98
_diffrn_source 'fine-focus sealed tube'
_exptl_absorpt_coefficient_mu 1.309
_exptl_absorpt_correction_T_max 1.00000
_exptl_absorpt_correction_T_min 0.93169
_exptl_absorpt_correction_type multi-scan
_exptl_absorpt_process_details sadabs
_exptl_crystal_colour brown
_exptl_crystal_density_diffrn 1.510
_exptl_crystal_density_method 'not measured'
_exptl_crystal_description block
_exptl_crystal_F_000 876
_exptl_crystal_size_max 0.25
_exptl_crystal_size_mid 0.23
_exptl_crystal_size_min 0.22
_refine_diff_density_max 1.159
_refine_diff_density_min -0.803
_refine_diff_density_rms 0.075
_refine_ls_extinction_method none
_refine_ls_goodness_of_fit_ref 1.036
_refine_ls_hydrogen_treatment riding
_refine_ls_matrix_type full
_refine_ls_number_parameters 238
_refine_ls_number_reflns 5022
_refine_ls_number_restraints 0
_refine_ls_restrained_S_all 1.036
_refine_ls_R_factor_all 0.0771
_refine_ls_R_factor_gt 0.0473
_refine_ls_shift/su_max 0.000
_refine_ls_shift/su_mean 0.000
_refine_ls_structure_factor_coef Fsqd
_refine_ls_weighting_details 'calc w=1/[\s^2^(Fo^2^)+(0.0441P)^2^+0.7843P] where P=(Fo^2^+2Fc^2^)/3'
_refine_ls_weighting_scheme calc
_refine_ls_wR_factor_gt 0.0975
_refine_ls_wR_factor_ref 0.1097
_reflns_number_gt 3110
_reflns_number_total 5022
_reflns_threshold_expression >2sigma(I)
_cod_data_source_file CIF.cif
_cod_data_source_block Cu
_cod_original_sg_symbol_H-M 'P 21/c'
_cod_database_code 1518325

loop_
_symmetry_equiv_pos_as_xyz
'x, y, z'
'-x, y+1/2, -z+1/2'
'-x, -y, -z'
'x, -y-1/2, z-1/2'

loop_
_atom_site_label
_atom_site_type_symbol
_atom_site_fract_x
_atom_site_fract_y
_atom_site_fract_z
_atom_site_U_iso_or_equiv
_atom_site_adp_type
_atom_site_occupancy
_atom_site_symmetry_multiplicity
_atom_site_calc_flag
_atom_site_refinement_flags
Cu1 Cu 0.39917(4) 0.04022(3) 0.167158(18) 0.02742(12) Uani 1 1 d .
S1 S 0.99790(12) 0.90896(12) 0.22742(7) 0.0674(3) Uani 1 1 d .
O1 O 0.5049(2) 0.0478(2) 0.25260(11) 0.0365(5) Uani 1 1 d .
O2 O 0.2916(2) 0.0069(2) 0.08788(11) 0.0373(5) Uani 1 1 d .
N2 N 0.6144(2) -0.1305(2) 0.19885(12) 0.0281(6) Uani 1 1 d .
N1 N 0.2753(2) 0.1867(2) 0.20428(12) 0.0267(5) Uani 1 1 d .
H1A H 0.1959 0.1470 0.2089 0.032 Uiso 1 1 calc R
H1B H 0.3047 0.2107 0.2478 0.032 Uiso 1 1 calc R
C8 C 0.5383(3) -0.1648(3) 0.08362(15) 0.0258(6) Uani 1 1 d .
N3 N 0.5216(2) -0.1039(2) 0.14395(12) 0.0264(5) Uani 1 1 d .
O3 O 1.0199(3) 1.0612(3) 0.21862(19) 0.0770(10) Uani 1 1 d .
C5 C 0.2218(4) 0.5454(3) 0.07971(17) 0.0417(8) Uani 1 1 d .
H5 H 0.2115 0.6232 0.0512 0.050 Uiso 1 1 calc R
C10 C 0.3207(3) -0.0719(3) 0.03373(15) 0.0300(7) Uani 1 1 d .
C2 C 0.2565(3) 0.3115(3) 0.16431(14) 0.0249(6) Uani 1 1 d .
C16 C 0.6402(4) -0.4049(4) 0.0872(2) 0.0518(10) Uani 1 1 d .
H16A H 0.6113 -0.4172 0.1345 0.078 Uiso 1 1 calc R
H16B H 0.7217 -0.4534 0.0815 0.078 Uiso 1 1 calc R
H16C H 0.5749 -0.4411 0.0545 0.078 Uiso 1 1 calc R
C3 C 0.1736(3) 0.3079(3) 0.10476(16) 0.0333(7) Uani 1 1 d .
H3 H 0.1298 0.2262 0.0929 0.040 Uiso 1 1 calc R
C14 C 0.4547(4) -0.2238(3) -0.03641(16) 0.0361(8) Uani 1 1 d .
H14 H 0.5313 -0.2749 -0.0417 0.043 Uiso 1 1 calc R
C1 C 0.3210(3) 0.4349(3) 0.18299(15) 0.0264(6) Uani 1 1 d .
C7 C 0.5937(3) -0.0488(3) 0.25230(15) 0.0275(6) Uani 1 1 d .
C15 C 0.6604(3) -0.2504(3) 0.07280(16) 0.0335(7) Uani 1 1 d .
H15A H 0.7308 -0.2161 0.1038 0.040 Uiso 1 1 calc R
H15B H 0.6878 -0.2387 0.0246 0.040 Uiso 1 1 calc R
C4 C 0.1552(3) 0.4236(3) 0.06302(16) 0.0385(8) Uani 1 1 d .
H4 H 0.0984 0.4200 0.0237 0.046 Uiso 1 1 calc R
C9 C 0.4375(3) -0.1512(3) 0.02729(15) 0.0277(7) Uani 1 1 d .
C13 C 0.3621(4) -0.2219(3) -0.09096(17) 0.0450(9) Uani 1 1 d .
H13 H 0.3766 -0.2702 -0.1324 0.054 Uiso 1 1 calc R
C6 C 0.3029(3) 0.5497(3) 0.13885(17) 0.0352(7) Uani 1 1 d .
H6 H 0.3472 0.6315 0.1499 0.042 Uiso 1 1 calc R
C11 C 0.2269(4) -0.0756(3) -0.02272(17) 0.0407(8) Uani 1 1 d .
H11 H 0.1484 -0.0273 -0.0185 0.049 Uiso 1 1 calc R
C12 C 0.2478(4) -0.1477(4) -0.08336(18) 0.0488(10) Uani 1 1 d .
H12 H 0.1843 -0.1466 -0.1197 0.059 Uiso 1 1 calc R
C18 C 1.1449(7) 0.8454(5) 0.2635(3) 0.129(3) Uani 1 1 d .
H18A H 1.2165 0.8742 0.2350 0.193 Uiso 1 1 calc R
H18B H 1.1416 0.7461 0.2649 0.193 Uiso 1 1 calc R
H18C H 1.1581 0.8808 0.3104 0.193 Uiso 1 1 calc R
C17 C 1.0150(5) 0.8344(5) 0.1439(3) 0.0859(16) Uani 1 1 d .
H17A H 0.9457 0.8668 0.1126 0.129 Uiso 1 1 calc R
H17B H 1.0101 0.7353 0.1478 0.129 Uiso 1 1 calc R
H17C H 1.0986 0.8601 0.1256 0.129 Uiso 1 1 calc R

loop_
_atom_site_aniso_label
_atom_site_aniso_U_11
_atom_site_aniso_U_22
_atom_site_aniso_U_33
_atom_site_aniso_U_23
_atom_site_aniso_U_13
_atom_site_aniso_U_12
Cu1 0.0301(2) 0.0251(2) 0.02677(19) -0.00249(15) -0.00291(15) 0.00335(16)
S1 0.0605(7) 0.0557(6) 0.0876(9) 0.0078(6) 0.0295(7) -0.0152(6)
O1 0.0412(13) 0.0370(12) 0.0307(11) -0.0093(10) -0.0099(10) 0.0166(11)
O2 0.0346(13) 0.0407(12) 0.0360(12) -0.0117(10) -0.0080(10) 0.0087(10)
N2 0.0330(14) 0.0276(13) 0.0234(12) -0.0019(10) -0.0040(11) 0.0052(11)
N1 0.0298(14) 0.0254(12) 0.0248(12) -0.0021(10) -0.0015(11) 0.0018(11)
C8 0.0325(17) 0.0188(14) 0.0263(14) 0.0021(11) 0.0033(13) -0.0048(13)
N3 0.0323(14) 0.0233(12) 0.0234(12) 0.0010(10) -0.0029(11) 0.0011(11)
O3 0.0613(19) 0.0459(17) 0.125(3) 0.0013(16) 0.025(2) -0.0030(14)
C5 0.053(2) 0.0377(18) 0.0338(17) 0.0111(15) -0.0048(16) 0.0069(17)
C10 0.0346(18) 0.0249(15) 0.0300(15) 0.0004(12) -0.0058(14) -0.0068(13)
C2 0.0249(15) 0.0276(15) 0.0225(14) -0.0014(12) 0.0033(12) 0.0053(13)
C16 0.071(3) 0.0381(19) 0.047(2) 0.0085(16) 0.015(2) 0.0204(19)
C3 0.0355(18) 0.0324(17) 0.0315(16) -0.0074(13) -0.0043(14) 0.0028(14)
C14 0.051(2) 0.0279(16) 0.0288(16) -0.0004(13) -0.0030(15) -0.0028(15)
C1 0.0269(16) 0.0276(15) 0.0247(14) -0.0006(12) -0.0002(12) 0.0022(13)
C7 0.0283(16) 0.0273(15) 0.0267(15) 0.0007(12) -0.0001(13) 0.0014(13)
C15 0.0377(19) 0.0350(17) 0.0279(16) -0.0036(13) 0.0050(14) 0.0042(14)
C4 0.041(2) 0.047(2) 0.0265(16) -0.0008(14) -0.0080(15) 0.0096(16)
C9 0.0368(18) 0.0213(14) 0.0250(14) 0.0009(11) 0.0002(13) -0.0066(13)
C13 0.069(3) 0.0360(18) 0.0295(17) -0.0089(14) -0.0077(18) -0.0027(18)
C6 0.0403(19) 0.0317(17) 0.0335(16) 0.0037(13) -0.0007(15) -0.0015(15)
C11 0.043(2) 0.0367(18) 0.0412(19) -0.0018(15) -0.0133(17) -0.0005(16)
C12 0.067(3) 0.042(2) 0.0367(19) -0.0059(16) -0.0227(19) -0.0055(19)
C18 0.180(7) 0.078(4) 0.123(5) 0.055(3) -0.090(5) -0.061(4)
C17 0.082(4) 0.082(3) 0.093(4) -0.002(3) -0.020(3) -0.012(3)

loop_
_atom_type_symbol
_atom_type_description
_atom_type_scat_dispersion_real
_atom_type_scat_dispersion_imag
_atom_type_scat_source
C C 0.0033 0.0016 'International Tables Vol C Tables 4.2.6.8 and 6.1.1.4'
H H 0.0000 0.0000 'International Tables Vol C Tables 4.2.6.8 and 6.1.1.4'
O O 0.0106 0.0060 'International Tables Vol C Tables 4.2.6.8 and 6.1.1.4'
S S 0.1246 0.1234 'International Tables Vol C Tables 4.2.6.8 and 6.1.1.4'
N N 0.0061 0.0033 'International Tables Vol C Tables 4.2.6.8 and 6.1.1.4'
Cu Cu 0.3201 1.2651 'International Tables Vol C Tables 4.2.6.8 and 6.1.1.4'

loop_
_geom_angle_atom_site_label_1
_geom_angle_atom_site_label_2
_geom_angle_atom_site_label_3
_geom_angle
_geom_angle_site_symmetry_3
O2 Cu1 O1 171.83(10) .
O2 Cu1 N3 93.33(9) .
O1 Cu1 N3 82.63(9) .
O2 Cu1 N1 92.59(9) .
O1 Cu1 N1 91.02(9) .
N3 Cu1 N1 172.96(9) .
O3 S1 C18 105.1(2) .
O3 S1 C17 106.4(2) .
C18 S1 C17 95.9(3) .
C7 O1 Cu1 109.91(17) .
C10 O2 Cu1 126.09(19) .
C7 N2 N3 110.1(2) .
C2 N1 Cu1 118.38(18) .
C2 N1 H1A 107.7 .
Cu1 N1 H1A 107.7 .
C2 N1 H1B 107.7 .
Cu1 N1 H1B 107.7 .
H1A N1 H1B 107.1 .
N3 C8 C9 119.6(3) .
N3 C8 C15 119.8(3) .
C9 C8 C15 120.6(3) .
C8 N3 N2 117.7(2) .
C8 N3 Cu1 129.0(2) .
N2 N3 Cu1 112.71(17) .
C6 C5 C4 119.3(3) .
C6 C5 H5 120.4 .
C4 C5 H5 120.4 .
O2 C10 C11 116.3(3) .
O2 C10 C9 125.8(3) .
C11 C10 C9 117.9(3) .
C3 C2 C1 119.7(3) .
C3 C2 N1 118.5(3) .
C1 C2 N1 121.8(2) .
C15 C16 H16A 109.5 .
C15 C16 H16B 109.5 .
H16A C16 H16B 109.5 .
C15 C16 H16C 109.5 .
H16A C16 H16C 109.5 .
H16B C16 H16C 109.5 .
C4 C3 C2 121.0(3) .
C4 C3 H3 119.5 .
C2 C3 H3 119.5 .
C13 C14 C9 122.5(3) .
C13 C14 H14 118.8 .
C9 C14 H14 118.8 .
C6 C1 C2 118.1(3) .
C6 C1 C7 118.2(3) 2_655
C2 C1 C7 123.7(2) 2_655
O1 C7 N2 124.4(3) .
O1 C7 C1 117.3(2) 2_645
N2 C7 C1 118.2(3) 2_645
C8 C15 C16 113.1(3) .
C8 C15 H15A 108.9 .
C16 C15 H15A 108.9 .
C8 C15 H15B 108.9 .
C16 C15 H15B 108.9 .
H15A C15 H15B 107.8 .
C3 C4 C5 119.9(3) .
C3 C4 H4 120.0 .
C5 C4 H4 120.0 .
C14 C9 C10 117.8(3) .
C14 C9 C8 118.6(3) .
C10 C9 C8 123.6(3) .
C12 C13 C14 119.2(3) .
C12 C13 H13 120.4 .
C14 C13 H13 120.4 .
C5 C6 C1 122.0(3) .
C5 C6 H6 119.0 .
C1 C6 H6 119.0 .
C12 C11 C10 122.2(3) .
C12 C11 H11 118.9 .
C10 C11 H11 118.9 .
C11 C12 C13 120.4(3) .
C11 C12 H12 119.8 .
C13 C12 H12 119.8 .
S1 C18 H18A 109.5 .
S1 C18 H18B 109.5 .
H18A C18 H18B 109.5 .
S1 C18 H18C 109.5 .
H18A C18 H18C 109.5 .
H18B C18 H18C 109.5 .
S1 C17 H17A 109.5 .
S1 C17 H17B 109.5 .
H17A C17 H17B 109.5 .
S1 C17 H17C 109.5 .
H17A C17 H17C 109.5 .
H17B C17 H17C 109.5 .

loop_
_geom_bond_atom_site_label_1
_geom_bond_atom_site_label_2
_geom_bond_distance
_geom_bond_site_symmetry_2
Cu1 O2 1.860(2) .
Cu1 O1 1.919(2) .
Cu1 N3 1.926(2) .
Cu1 N1 2.033(2) .
S1 O3 1.497(3) .
S1 C18 1.737(6) .
S1 C17 1.753(5) .
O1 C7 1.298(3) .
O2 C10 1.319(4) .
N2 C7 1.306(4) .
N2 N3 1.408(3) .
N1 C2 1.433(3) .
N1 H1A 0.9000 .
N1 H1B 0.9000 .
C8 N3 1.303(4) .
C8 C9 1.463(4) .
C8 C15 1.510(4) .
C5 C6 1.373(4) .
C5 C4 1.388(5) .
C5 H5 0.9300 .
C10 C11 1.413(4) .
C10 C9 1.421(4) .
C2 C3 1.389(4) .
C2 C1 1.401(4) .
C16 C15 1.532(4) .
C16 H16A 0.9600 .
C16 H16B 0.9600 .
C16 H16C 0.9600 .
C3 C4 1.378(4) .
C3 H3 0.9300 .
C14 C13 1.377(4) .
C14 C9 1.413(4) .
C14 H14 0.9300 .
C1 C6 1.397(4) .
C1 C7 1.489(4) 2_655
C7 C1 1.489(4) 2_645
C15 H15A 0.9700 .
C15 H15B 0.9700 .
C4 H4 0.9300 .
C13 C12 1.376(5) .
C13 H13 0.9300 .
C6 H6 0.9300 .
C11 C12 1.366(5) .
C11 H11 0.9300 .
C12 H12 0.9300 .
C18 H18A 0.9600 .
C18 H18B 0.9600 .
C18 H18C 0.9600 .
C17 H17A 0.9600 .
C17 H17B 0.9600 .
C17 H17C 0.9600 .

loop_
_geom_torsion_atom_site_label_1
_geom_torsion_atom_site_label_2
_geom_torsion_atom_site_label_3
_geom_torsion_atom_site_label_4
_geom_torsion
_geom_torsion_site_symmetry_1
_geom_torsion_site_symmetry_4
O2 Cu1 O1 C7 56.8(8) . .
N3 Cu1 O1 C7 -3.9(2) . .
N1 Cu1 O1 C7 173.0(2) . .
O1 Cu1 O2 C10 -71.5(8) . .
N3 Cu1 O2 C10 -11.5(3) . .
N1 Cu1 O2 C10 172.3(2) . .
O2 Cu1 N1 C2 -65.1(2) . .
O1 Cu1 N1 C2 122.2(2) . .
N3 Cu1 N1 C2 147.6(8) . .
C9 C8 N3 N2 174.0(2) . .
C15 C8 N3 N2 -5.2(4) . .
C9 C8 N3 Cu1 -15.4(4) . .
C15 C8 N3 Cu1 165.5(2) . .
C7 N2 N3 C8 171.9(3) . .
C7 N2 N3 Cu1 -0.3(3) . .
O2 Cu1 N3 C8 18.5(3) . .
O1 Cu1 N3 C8 -168.7(3) . .
N1 Cu1 N3 C8 165.7(7) . .
O2 Cu1 N3 N2 -170.55(19) . .
O1 Cu1 N3 N2 2.33(19) . .
N1 Cu1 N3 N2 -23.3(9) . .
Cu1 O2 C10 C11 -176.3(2) . .
Cu1 O2 C10 C9 3.0(4) . .
Cu1 N1 C2 C3 78.1(3) . .
Cu1 N1 C2 C1 -100.6(3) . .
C1 C2 C3 C4 1.0(5) . .
N1 C2 C3 C4 -177.8(3) . .
C3 C2 C1 C6 -2.4(4) . .
N1 C2 C1 C6 176.4(3) . .
C3 C2 C1 C7 176.8(3) . 2_655
N1 C2 C1 C7 -4.5(4) . 2_655
Cu1 O1 C7 N2 5.5(4) . .
Cu1 O1 C7 C1 -175.7(2) . 2_645
N3 N2 C7 O1 -3.6(4) . .
N3 N2 C7 C1 177.6(2) . 2_645
N3 C8 C15 C16 94.8(3) . .
C9 C8 C15 C16 -84.3(3) . .
C2 C3 C4 C5 1.0(5) . .
C6 C5 C4 C3 -1.5(5) . .
C13 C14 C9 C10 -1.1(5) . .
C13 C14 C9 C8 177.1(3) . .
O2 C10 C9 C14 -176.7(3) . .
C11 C10 C9 C14 2.6(4) . .
O2 C10 C9 C8 5.3(5) . .
C11 C10 C9 C8 -175.4(3) . .
N3 C8 C9 C14 -176.8(3) . .
C15 C8 C9 C14 2.3(4) . .
N3 C8 C9 C10 1.2(4) . .
C15 C8 C9 C10 -179.7(3) . .
C9 C14 C13 C12 -0.6(5) . .
C4 C5 C6 C1 0.1(5) . .
C2 C1 C6 C5 1.9(5) . .
C7 C1 C6 C5 -177.3(3) 2_655 .
O2 C10 C11 C12 176.7(3) . .
C9 C10 C11 C12 -2.6(5) . .
C10 C11 C12 C13 1.0(5) . .
C14 C13 C12 C11 0.7(5) . .
